data_4126497
loop_
_publ_author_name
'Schmidt, Monika'
'Seitz, Andreas E.'
'Eckhardt, Maria'
'Bal\'azs, G\'abor'
'Peresypkina, Eugenia V.'
'Virovets, Alexander V.'
'Riedlberger, Felix'
'Bodensteiner, Michael'
'Zolnhofer, Eva M.'
'Meyer, Karsten'
'Scheer, Manfred'

_publ_section_title
;
 Transfer Reagent for Bonding Isomers of Iron Complexes.
;
_journal_name_full 'Journal of the American Chemical Society'
_journal_paper_doi 10.1021/jacs.7b07354
_journal_year 2017
_chemical_formula_moiety 'C26 H42 As4 Zr'
_chemical_formula_structural '(Cp'') Zr (As4)'
_chemical_formula_sum 'C26 H42 As4 Zr'
_chemical_formula_weight 745.49
_space_group_crystal_system monoclinic
_space_group_IT_number 14
_space_group_name_Hall '-P 2yn'
_space_group_name_H-M_alt 'P 1 21/n 1'
_symmetry_space_group_name_Hall '-P 2yn'
_symmetry_space_group_name_H-M 'P 1 21/n 1'
_atom_sites_solution_hydrogens geom
_atom_sites_solution_primary direct
_atom_sites_solution_secondary difmap
_audit_creation_method SHELXL-2014/7
_cell_angle_alpha 90
_cell_angle_beta 114.728(5)
_cell_angle_gamma 90
_cell_formula_units_Z 4
_cell_length_a 14.4698(6)
_cell_length_b 13.3487(5)
_cell_length_c 16.8563(8)
_cell_measurement_reflns_used 7483
_cell_measurement_temperature 123.0(2)
_cell_measurement_theta_max 30.8652
_cell_measurement_theta_min 2.8099
_cell_volume 2957.3(2)
_computing_cell_refinement
;
CrysAlisPro, Oxford Diffraction Ltd.,
Version 1.171.34.9 (release 08-12-2009 CrysAlis171 .NET)
(compiled Dec  8 2009,17:31:18)
;
_computing_data_collection
;
CrysAlisPro, Oxford Diffraction Ltd.,
Version 1.171.34.9 (release 08-12-2009 CrysAlis171 .NET)
(compiled Dec  8 2009,17:31:18)
;
_computing_data_reduction
;
CrysAlisPro, Oxford Diffraction Ltd.,
Version 1.171.34.9 (release 08-12-2009 CrysAlis171 .NET)
(compiled Dec  8 2009,17:31:18)
;
_computing_molecular_graphics 'PLATON (Spek, 2003)'
_computing_publication_material 'PLATON (Spek, 2003)'
_computing_structure_refinement 'SHELXL-2014/7 (Sheldrick, 2014)'
_computing_structure_solution 'SUPERFLIP (Palatinus, 2007)'
_diffrn_ambient_temperature 123.0(2)
_diffrn_detector_area_resol_mean 10.5431
_diffrn_measured_fraction_theta_full 0.999
_diffrn_measured_fraction_theta_max 0.999
_diffrn_measurement_device_type 'Xcalibur, Ruby (Gemini ultra Mo)'
_diffrn_measurement_method '\w scans'
_diffrn_radiation_monochromator graphite
_diffrn_radiation_probe x-ray
_diffrn_radiation_source 'Enhance (Mo) X-ray Source'
_diffrn_radiation_type MoK\a
_diffrn_radiation_wavelength 0.71073
_diffrn_reflns_av_R_equivalents 0.0267
_diffrn_reflns_av_unetI/netI 0.0492
_diffrn_reflns_Laue_measured_fraction_full 0.999
_diffrn_reflns_Laue_measured_fraction_max 0.999
_diffrn_reflns_limit_h_max 18
_diffrn_reflns_limit_h_min -17
_diffrn_reflns_limit_k_max 16
_diffrn_reflns_limit_k_min -17
_diffrn_reflns_limit_l_max 21
_diffrn_reflns_limit_l_min -20
_diffrn_reflns_number 14474
_diffrn_reflns_point_group_measured_fraction_full 0.999
_diffrn_reflns_point_group_measured_fraction_max 0.999
_diffrn_reflns_theta_full 27.484
_diffrn_reflns_theta_max 27.484
_diffrn_reflns_theta_min 2.868
_exptl_absorpt_coefficient_mu 4.825
_exptl_absorpt_correction_T_max 1.00000
_exptl_absorpt_correction_T_min 0.60988
_exptl_absorpt_correction_type multi-scan
_exptl_absorpt_process_details
;
CrysAlisPro, Oxford Diffraction Ltd.,
Version 1.171.34.9 (release 08-12-2009 CrysAlis171 .NET)
(compiled Dec  8 2009,17:31:18)
Empirical absorption correction using spherical harmonics,
implemented in SCALE3 ABSPACK scaling algorithm.
;
_exptl_crystal_colour orange
_exptl_crystal_density_diffrn 1.674
_exptl_crystal_description block
_exptl_crystal_F_000 1480
_exptl_crystal_size_max 0.340
_exptl_crystal_size_mid 0.250
_exptl_crystal_size_min 0.090
_refine_diff_density_max 0.519
_refine_diff_density_min -0.451
_refine_diff_density_rms 0.076
_refine_ls_extinction_method none
_refine_ls_goodness_of_fit_ref 0.877
_refine_ls_hydrogen_treatment constr
_refine_ls_matrix_type full
_refine_ls_number_parameters 297
_refine_ls_number_reflns 6772
_refine_ls_number_restraints 0
_refine_ls_restrained_S_all 0.877
_refine_ls_R_factor_all 0.0411
_refine_ls_R_factor_gt 0.0248
_refine_ls_shift/su_max 0.001
_refine_ls_shift/su_mean 0.000
_refine_ls_structure_factor_coef Fsqd
_refine_ls_weighting_details 'w=1/[\s^2^(Fo^2^)+(0.0207P)^2^] where P=(Fo^2^+2Fc^2^)/3'
_refine_ls_weighting_scheme calc
_refine_ls_wR_factor_gt 0.0452
_refine_ls_wR_factor_ref 0.0466
_reflns_Friedel_coverage 0.000
_reflns_number_gt 4922
_reflns_number_total 6772
_reflns_threshold_expression 'I > 2\s(I)'
_cod_data_source_file ja7b07354_si_004.cif
_cod_data_source_block 1
_cod_database_code 4126497
_shelx_shelxl_version_number 2014/7
_shelx_space_group_comment
;
The symmetry employed for this shelxl refinement is uniquely defined
by the following loop, which should always be used as a source of
symmetry information in preference to the above space-group names.
They are only intended as comments.
;
_shelx_estimated_absorpt_t_min 0.291
_shelx_estimated_absorpt_t_max 0.671

loop_
_space_group_symop_operation_xyz
'x, y, z'
'-x+1/2, y+1/2, -z+1/2'
'-x, -y, -z'
'x-1/2, -y-1/2, z-1/2'

loop_
_atom_site_label
_atom_site_type_symbol
_atom_site_fract_x
_atom_site_fract_y
_atom_site_fract_z
_atom_site_U_iso_or_equiv
_atom_site_adp_type
_atom_site_occupancy
_atom_site_site_symmetry_order
_atom_site_calc_flag
_atom_site_refinement_flags_posn
_atom_site_refinement_flags_adp
_atom_site_refinement_flags_occupancy
_atom_site_disorder_assembly
_atom_site_disorder_group
Zr1 Zr 0.03673(2) 0.25527(2) 0.26357(2) 0.01910(6) Uani 1 1 d . . . . .
As1 As 0.18354(2) 0.13324(2) 0.26566(2) 0.02580(7) Uani 1 1 d . . . . .
As3 As 0.16239(2) 0.30051(2) 0.42724(2) 0.03094(7) Uani 1 1 d . . . . .
As2 As 0.28884(2) 0.26161(2) 0.36915(2) 0.03275(7) Uani 1 1 d . . . . .
As4 As 0.21682(2) 0.12715(2) 0.42099(2) 0.03395(7) Uani 1 1 d . . . . .
C7 C -0.0002(2) 0.62771(19) 0.22751(19) 0.0499(8) Uani 1 1 d . . . . .
H7A H 0.0490 0.6349 0.2019 0.075 Uiso 1 1 calc R U . . .
H7B H 0.0011 0.6880 0.2611 0.075 Uiso 1 1 calc R U . . .
H7C H -0.0685 0.6187 0.1808 0.075 Uiso 1 1 calc R U . . .
C24 C -0.07285(18) 0.04253(19) 0.07779(16) 0.0313(6) Uani 1 1 d . . . . .
H24A H -0.1239 0.0939 0.0476 0.047 Uiso 1 1 calc R U . . .
H24B H -0.0831 -0.0152 0.0391 0.047 Uiso 1 1 calc R U . . .
H24C H -0.0046 0.0702 0.0938 0.047 Uiso 1 1 calc R U . . .
C25 C -0.19002(18) -0.0384(2) 0.13223(19) 0.0433(7) Uani 1 1 d . . . . .
H25A H -0.1993 -0.0583 0.1844 0.065 Uiso 1 1 calc R U . . .
H25B H -0.1956 -0.0975 0.0960 0.065 Uiso 1 1 calc R U . . .
H25C H -0.2425 0.0104 0.0987 0.065 Uiso 1 1 calc R U . . .
C10 C 0.13421(16) 0.32344(17) 0.08762(15) 0.0227(5) Uani 1 1 d . . . . .
C23 C -0.08364(16) 0.00958(18) 0.15997(16) 0.0266(6) Uani 1 1 d . . . . .
C11 C 0.10636(17) 0.22096(18) 0.04332(16) 0.0296(6) Uani 1 1 d . . . . .
H11A H 0.0323 0.2160 0.0113 0.044 Uiso 1 1 calc R U . . .
H11B H 0.1308 0.1682 0.0877 0.044 Uiso 1 1 calc R U . . .
H11C H 0.1382 0.2131 0.0025 0.044 Uiso 1 1 calc R U . . .
C1 C 0.07700(15) 0.34689(17) 0.14409(14) 0.0206(5) Uani 1 1 d . . . . .
C6 C 0.02775(18) 0.53611(19) 0.28811(17) 0.0313(6) Uani 1 1 d . . . . .
C12 C 0.10146(17) 0.4043(2) 0.01697(16) 0.0334(6) Uani 1 1 d . . . . .
H12A H 0.1390 0.3959 -0.0193 0.050 Uiso 1 1 calc R U . . .
H12B H 0.1160 0.4706 0.0445 0.050 Uiso 1 1 calc R U . . .
H12C H 0.0283 0.3983 -0.0196 0.050 Uiso 1 1 calc R U . . .
C20 C -0.0794(2) 0.3028(3) 0.4546(2) 0.0605(10) Uani 1 1 d . . . . .
H20A H -0.0151 0.3359 0.4642 0.091 Uiso 1 1 calc R U . . .
H20B H -0.0902 0.3061 0.5082 0.091 Uiso 1 1 calc R U . . .
H20C H -0.1356 0.3366 0.4072 0.091 Uiso 1 1 calc R U . . .
C26 C -0.00369(19) -0.06902(19) 0.20791(18) 0.0417(7) Uani 1 1 d . . . . .
H26A H 0.0643 -0.0395 0.2270 0.062 Uiso 1 1 calc R U . . .
H26B H -0.0104 -0.1255 0.1687 0.062 Uiso 1 1 calc R U . . .
H26C H -0.0133 -0.0927 0.2590 0.062 Uiso 1 1 calc R U . . .
C16 C -0.13434(17) 0.2379(2) 0.26575(17) 0.0301(6) Uani 1 1 d . . . . .
H16 H -0.1667 0.2999 0.2655 0.036 Uiso 1 1 calc R U . . .
C14 C -0.08001(16) 0.09767(18) 0.21837(15) 0.0239(5) Uani 1 1 d . . . . .
C13 C 0.24968(16) 0.32958(18) 0.13981(15) 0.0271(6) Uani 1 1 d . . . . .
H13A H 0.2832 0.3171 0.1009 0.041 Uiso 1 1 calc R U . . .
H13B H 0.2716 0.2791 0.1863 0.041 Uiso 1 1 calc R U . . .
H13C H 0.2681 0.3964 0.1657 0.041 Uiso 1 1 calc R U . . .
C2 C -0.02941(16) 0.33649(17) 0.11695(15) 0.0219(5) Uani 1 1 d . . . . .
H2 H -0.0732 0.2947 0.0709 0.026 Uiso 1 1 calc R U . . .
C3 C -0.05926(16) 0.39814(17) 0.16939(15) 0.0256(6) Uani 1 1 d . . . . .
H3 H -0.1270 0.4063 0.1636 0.031 Uiso 1 1 calc R U . . .
C15 C -0.13913(16) 0.18574(18) 0.19110(16) 0.0258(6) Uani 1 1 d . . . . .
H15 H -0.1760 0.2065 0.1323 0.031 Uiso 1 1 calc R U . . .
C19 C -0.0751(2) 0.1934(2) 0.43004(19) 0.0478(8) Uani 1 1 d . . . . .
C8 C 0.13328(18) 0.5552(2) 0.36208(18) 0.0399(7) Uani 1 1 d . . . . .
H8A H 0.1507 0.5003 0.4045 0.060 Uiso 1 1 calc R U . . .
H8B H 0.1325 0.6185 0.3912 0.060 Uiso 1 1 calc R U . . .
H8C H 0.1840 0.5589 0.3378 0.060 Uiso 1 1 calc R U . . .
C4 C 0.02752(16) 0.44640(17) 0.23243(15) 0.0234(5) Uani 1 1 d . . . . .
C17 C -0.07344(17) 0.1824(2) 0.34052(16) 0.0304(6) Uani 1 1 d . . . . .
C18 C -0.03922(17) 0.09817(19) 0.31027(16) 0.0281(6) Uani 1 1 d . . . . .
H18 H 0.0053 0.0485 0.3468 0.034 Uiso 1 1 calc R U . . .
C5 C 0.11070(16) 0.41232(17) 0.21571(14) 0.0213(5) Uani 1 1 d . . . . .
H5 H 0.1796 0.4313 0.2485 0.026 Uiso 1 1 calc R U . . .
C9 C -0.0508(2) 0.5242(2) 0.3261(2) 0.0514(8) Uani 1 1 d . . . . .
H9A H -0.1181 0.5126 0.2786 0.077 Uiso 1 1 calc R U . . .
H9B H -0.0525 0.5853 0.3578 0.077 Uiso 1 1 calc R U . . .
H9C H -0.0322 0.4670 0.3663 0.077 Uiso 1 1 calc R U . . .
C21 C -0.1629(4) 0.1213(5) 0.4272(4) 0.0498(17) Uani 0.56 1 d . . P A 1
H21A H -0.1659 0.1215 0.4842 0.075 Uiso 0.56 1 calc R U P A 1
H21B H -0.1492 0.0531 0.4133 0.075 Uiso 0.56 1 calc R U P A 1
H21C H -0.2281 0.1444 0.3823 0.075 Uiso 0.56 1 calc R U P A 1
C21A C -0.1870(7) 0.1633(6) 0.4131(7) 0.052(3) Uiso 0.44 1 d . . P A 2
H21D H -0.1952 0.1681 0.4678 0.078 Uiso 0.44 1 calc R U P A 2
H21E H -0.2003 0.0943 0.3913 0.078 Uiso 0.44 1 calc R U P A 2
H21F H -0.2351 0.2087 0.3697 0.078 Uiso 0.44 1 calc R U P A 2
C22 C 0.0155(2) 0.1433(2) 0.50389(19) 0.0569(9) Uani 1 1 d . . . . .
H22A H 0.0250 0.0757 0.4859 0.085 Uiso 1 1 calc R U . . .
H22B H 0.0024 0.1392 0.5563 0.085 Uiso 1 1 calc R U . . .
H22C H 0.0771 0.1829 0.5167 0.085 Uiso 1 1 calc R U . . .

loop_
_atom_site_aniso_label
_atom_site_aniso_U_11
_atom_site_aniso_U_22
_atom_site_aniso_U_33
_atom_site_aniso_U_23
_atom_site_aniso_U_13
_atom_site_aniso_U_12
Zr1 0.01666(10) 0.02351(12) 0.01559(12) -0.00541(11) 0.00523(8) -0.00111(10)
As1 0.02263(12) 0.02651(14) 0.02690(15) 0.00006(12) 0.00901(11) 0.00501(11)
As3 0.03178(13) 0.03660(16) 0.01748(14) -0.00709(13) 0.00346(11) -0.00517(12)
As2 0.02032(12) 0.04156(16) 0.02773(16) 0.00089(13) 0.00154(11) -0.00401(12)
As4 0.03229(14) 0.03698(16) 0.02540(15) 0.00677(13) 0.00499(11) 0.00222(13)
C7 0.069(2) 0.0269(15) 0.048(2) -0.0077(15) 0.0182(16) 0.0144(15)
C24 0.0358(14) 0.0293(14) 0.0283(15) -0.0106(12) 0.0130(12) 0.0014(12)
C25 0.0406(15) 0.0463(18) 0.0460(19) -0.0196(15) 0.0212(14) -0.0174(14)
C10 0.0229(11) 0.0263(13) 0.0183(13) -0.0032(11) 0.0081(10) -0.0012(10)
C23 0.0249(12) 0.0248(13) 0.0269(15) -0.0064(12) 0.0077(11) -0.0045(11)
C11 0.0294(13) 0.0363(15) 0.0285(15) -0.0089(12) 0.0174(11) -0.0019(11)
C1 0.0228(11) 0.0222(13) 0.0134(12) 0.0016(10) 0.0040(9) 0.0037(10)
C6 0.0394(14) 0.0263(14) 0.0312(16) -0.0091(12) 0.0177(12) 0.0007(12)
C12 0.0337(14) 0.0420(16) 0.0262(15) 0.0037(13) 0.0143(12) 0.0034(12)
C20 0.067(2) 0.087(3) 0.0398(19) -0.0166(19) 0.0344(17) 0.0134(19)
C26 0.0494(16) 0.0242(14) 0.0411(18) -0.0045(13) 0.0088(14) 0.0026(13)
C16 0.0237(11) 0.0341(15) 0.0369(16) -0.0087(13) 0.0169(11) -0.0030(12)
C14 0.0192(11) 0.0283(13) 0.0239(14) -0.0035(12) 0.0085(10) -0.0079(10)
C13 0.0264(12) 0.0317(14) 0.0264(14) -0.0021(12) 0.0141(11) 0.0018(11)
C2 0.0218(11) 0.0256(13) 0.0142(12) -0.0023(11) 0.0036(9) 0.0042(10)
C3 0.0211(11) 0.0282(13) 0.0255(14) 0.0003(12) 0.0078(10) 0.0067(11)
C15 0.0182(11) 0.0350(15) 0.0231(14) -0.0043(12) 0.0075(10) -0.0008(11)
C19 0.0496(17) 0.073(2) 0.0318(17) -0.0199(17) 0.0277(14) -0.0175(17)
C8 0.0479(16) 0.0331(15) 0.0394(18) -0.0171(14) 0.0190(14) -0.0077(13)
C4 0.0266(12) 0.0214(12) 0.0225(14) -0.0022(11) 0.0104(10) 0.0024(11)
C17 0.0291(13) 0.0415(16) 0.0246(15) -0.0053(13) 0.0152(11) -0.0120(12)
C18 0.0278(12) 0.0309(14) 0.0290(15) -0.0004(13) 0.0152(11) -0.0052(11)
C5 0.0227(11) 0.0211(12) 0.0199(13) -0.0030(11) 0.0088(10) 0.0004(10)
C9 0.0562(18) 0.0508(19) 0.062(2) -0.0286(17) 0.0399(17) -0.0045(15)
C21 0.040(3) 0.085(5) 0.041(4) 0.015(4) 0.033(3) 0.010(4)
C22 0.087(2) 0.064(2) 0.0303(18) -0.0024(17) 0.0345(17) -0.0148(19)

loop_
_atom_type_symbol
_atom_type_description
_atom_type_scat_dispersion_real
_atom_type_scat_dispersion_imag
_atom_type_scat_source
C C 0.0033 0.0016 'International Tables Vol C Tables 4.2.6.8 and 6.1.1.4'
H H 0.0000 0.0000 'International Tables Vol C Tables 4.2.6.8 and 6.1.1.4'
As As 0.0499 2.0058 'International Tables Vol C Tables 4.2.6.8 and 6.1.1.4'
Zr Zr -2.9673 0.5597 'International Tables Vol C Tables 4.2.6.8 and 6.1.1.4'

loop_
_geom_angle_atom_site_label_1
_geom_angle_atom_site_label_2
_geom_angle_atom_site_label_3
_geom_angle
C2 Zr1 C15 77.68(8)
C2 Zr1 C3 32.61(7)
C15 Zr1 C3 77.93(8)
C2 Zr1 C16 94.76(8)
C15 Zr1 C16 32.88(8)
C3 Zr1 C16 77.86(8)
C2 Zr1 C4 53.61(7)
C15 Zr1 C4 108.11(8)
C3 Zr1 C4 32.19(7)
C16 Zr1 C4 97.28(8)
C2 Zr1 C14 97.36(8)
C15 Zr1 C14 32.08(7)
C3 Zr1 C14 108.10(7)
C16 Zr1 C14 53.47(8)
C4 Zr1 C14 139.67(7)
C2 Zr1 C1 32.06(6)
C15 Zr1 C1 107.83(7)
C3 Zr1 C1 53.05(7)
C16 Zr1 C1 126.43(8)
C4 Zr1 C1 52.81(7)
C14 Zr1 C1 118.52(7)
C2 Zr1 C17 126.14(7)
C15 Zr1 C17 53.05(8)
C3 Zr1 C17 107.80(8)
C16 Zr1 C17 31.77(8)
C4 Zr1 C17 118.25(8)
C14 Zr1 C17 52.55(7)
C1 Zr1 C17 158.11(7)
C2 Zr1 C5 52.13(7)
C15 Zr1 C5 127.51(8)
C3 Zr1 C5 52.11(7)
C16 Zr1 C5 127.65(8)
C4 Zr1 C5 31.54(6)
C14 Zr1 C5 148.40(7)
C1 Zr1 C5 30.97(7)
C17 Zr1 C5 148.85(7)
C2 Zr1 C18 127.35(8)
C15 Zr1 C18 51.92(8)
C3 Zr1 C18 127.35(7)
C16 Zr1 C18 51.91(8)
C4 Zr1 C18 148.15(7)
C14 Zr1 C18 31.17(7)
C1 Zr1 C18 148.75(7)
C17 Zr1 C18 31.01(7)
C5 Zr1 C18 179.43(8)
C2 Zr1 As3 137.82(5)
C15 Zr1 As3 134.94(6)
C3 Zr1 As3 116.27(5)
C16 Zr1 As3 104.89(6)
C4 Zr1 As3 86.66(5)
C14 Zr1 As3 124.38(5)
C1 Zr1 As3 114.54(5)
C17 Zr1 As3 82.23(5)
C5 Zr1 As3 87.01(5)
C18 Zr1 As3 93.46(5)
C2 Zr1 As1 104.60(5)
C15 Zr1 As1 115.02(5)
C3 Zr1 As1 134.67(5)
C16 Zr1 As1 136.98(6)
C4 Zr1 As1 125.19(5)
C14 Zr1 As1 85.75(5)
C1 Zr1 As1 82.14(5)
C17 Zr1 As1 114.33(6)
C5 Zr1 As1 93.83(5)
C18 Zr1 As1 86.52(5)
As3 Zr1 As1 85.978(11)
As4 As1 As2 58.760(11)
As4 As1 Zr1 80.456(11)
As2 As1 Zr1 80.664(11)
As4 As3 As2 58.720(11)
As4 As3 Zr1 80.465(11)
As2 As3 Zr1 80.747(11)
As4 As2 As3 60.562(11)
As4 As2 As1 60.456(11)
As3 As2 As1 94.922(12)
As2 As4 As1 60.784(11)
As2 As4 As3 60.718(11)
As1 As4 As3 95.220(12)
C6 C7 H7A 109.5
C6 C7 H7B 109.5
H7A C7 H7B 109.5
C6 C7 H7C 109.5
H7A C7 H7C 109.5
H7B C7 H7C 109.5
C23 C24 H24A 109.5
C23 C24 H24B 109.5
H24A C24 H24B 109.5
C23 C24 H24C 109.5
H24A C24 H24C 109.5
H24B C24 H24C 109.5
C23 C25 H25A 109.5
C23 C25 H25B 109.5
H25A C25 H25B 109.5
C23 C25 H25C 109.5
H25A C25 H25C 109.5
H25B C25 H25C 109.5
C12 C10 C11 108.6(2)
C12 C10 C13 108.55(19)
C11 C10 C13 109.26(18)
C12 C10 C1 105.53(18)
C11 C10 C1 112.67(18)
C13 C10 C1 112.05(18)
C26 C23 C14 112.2(2)
C26 C23 C24 109.8(2)
C14 C23 C24 112.1(2)
C26 C23 C25 108.4(2)
C14 C23 C25 106.02(18)
C24 C23 C25 108.2(2)
C10 C11 H11A 109.5
C10 C11 H11B 109.5
H11A C11 H11B 109.5
C10 C11 H11C 109.5
H11A C11 H11C 109.5
H11B C11 H11C 109.5
C5 C1 C2 106.17(18)
C5 C1 C10 125.34(19)
C2 C1 C10 125.13(19)
C5 C1 Zr1 74.82(13)
C2 C1 Zr1 69.01(12)
C10 C1 Zr1 137.17(15)
C4 C6 C9 111.5(2)
C4 C6 C7 106.5(2)
C9 C6 C7 109.1(2)
C4 C6 C8 112.1(2)
C9 C6 C8 109.8(2)
C7 C6 C8 107.7(2)
C10 C12 H12A 109.5
C10 C12 H12B 109.5
H12A C12 H12B 109.5
C10 C12 H12C 109.5
H12A C12 H12C 109.5
H12B C12 H12C 109.5
C19 C20 H20A 109.5
C19 C20 H20B 109.5
H20A C20 H20B 109.5
C19 C20 H20C 109.5
H20A C20 H20C 109.5
H20B C20 H20C 109.5
C23 C26 H26A 109.5
C23 C26 H26B 109.5
H26A C26 H26B 109.5
C23 C26 H26C 109.5
H26A C26 H26C 109.5
H26B C26 H26C 109.5
C17 C16 C15 108.5(2)
C17 C16 Zr1 79.01(13)
C15 C16 Zr1 73.32(12)
C17 C16 H16 125.8
C15 C16 H16 125.8
Zr1 C16 H16 114.1
C18 C14 C15 105.8(2)
C18 C14 C23 126.9(2)
C15 C14 C23 125.5(2)
C18 C14 Zr1 75.66(13)
C15 C14 Zr1 69.71(13)
C23 C14 Zr1 131.05(15)
C10 C13 H13A 109.5
C10 C13 H13B 109.5
H13A C13 H13B 109.5
C10 C13 H13C 109.5
H13A C13 H13C 109.5
H13B C13 H13C 109.5
C3 C2 C1 108.6(2)
C3 C2 Zr1 73.86(13)
C1 C2 Zr1 78.93(13)
C3 C2 H2 125.7
C1 C2 H2 125.7
Zr1 C2 H2 113.7
C2 C3 C4 109.26(19)
C2 C3 Zr1 73.53(13)
C4 C3 Zr1 77.74(13)
C2 C3 H3 125.4
C4 C3 H3 125.4
Zr1 C3 H3 115.4
C14 C15 C16 108.8(2)
C14 C15 Zr1 78.21(12)
C16 C15 Zr1 73.80(13)
C14 C15 H15 125.6
C16 C15 H15 125.6
Zr1 C15 H15 114.5
C20 C19 C17 112.3(3)
C20 C19 C22 108.4(2)
C17 C19 C22 113.5(2)
C20 C19 C21A 97.9(4)
C17 C19 C21A 103.7(4)
C22 C19 C21A 120.1(4)
C20 C19 C21 117.9(3)
C17 C19 C21 104.9(3)
C22 C19 C21 99.4(3)
C6 C8 H8A 109.5
C6 C8 H8B 109.5
H8A C8 H8B 109.5
C6 C8 H8C 109.5
H8A C8 H8C 109.5
H8B C8 H8C 109.5
C3 C4 C5 105.3(2)
C3 C4 C6 126.4(2)
C5 C4 C6 126.2(2)
C3 C4 Zr1 70.07(13)
C5 C4 Zr1 75.49(13)
C6 C4 Zr1 131.47(16)
C18 C17 C16 106.2(2)
C18 C17 C19 126.1(2)
C16 C17 C19 124.8(2)
C18 C17 Zr1 74.86(13)
C16 C17 Zr1 69.22(13)
C19 C17 Zr1 135.75(16)
C17 C18 C14 110.7(2)
C17 C18 Zr1 74.13(14)
C14 C18 Zr1 73.17(13)
C17 C18 H18 124.7
C14 C18 H18 124.7
Zr1 C18 H18 119.7
C1 C5 C4 110.60(19)
C1 C5 Zr1 74.21(13)
C4 C5 Zr1 72.96(13)
C1 C5 H5 124.7
C4 C5 H5 124.7
Zr1 C5 H5 119.8
C6 C9 H9A 109.5
C6 C9 H9B 109.5
H9A C9 H9B 109.5
C6 C9 H9C 109.5
H9A C9 H9C 109.5
H9B C9 H9C 109.5
C19 C21 H21A 109.5
C19 C21 H21B 109.5
H21A C21 H21B 109.5
C19 C21 H21C 109.5
H21A C21 H21C 109.5
H21B C21 H21C 109.5
C19 C21A H21D 109.5
C19 C21A H21E 109.5
H21D C21A H21E 109.5
C19 C21A H21F 109.5
H21D C21A H21F 109.5
H21E C21A H21F 109.5
C19 C22 H22A 109.5
C19 C22 H22B 109.5
H22A C22 H22B 109.5
C19 C22 H22C 109.5
H22A C22 H22C 109.5
H22B C22 H22C 109.5

loop_
_geom_bond_atom_site_label_1
_geom_bond_atom_site_label_2
_geom_bond_distance
Zr1 C2 2.494(2)
Zr1 C15 2.496(2)
Zr1 C3 2.498(2)
Zr1 C16 2.502(2)
Zr1 C4 2.597(2)
Zr1 C14 2.604(2)
Zr1 C1 2.622(2)
Zr1 C17 2.627(2)
Zr1 C5 2.629(2)
Zr1 C18 2.636(2)
Zr1 As3 2.6619(4)
Zr1 As1 2.6656(3)
As1 As4 2.4574(4)
As1 As2 2.4653(4)
As3 As4 2.4610(4)
As3 As2 2.4647(4)
As2 As4 2.4151(4)
C7 C6 1.535(4)
C7 H7A 0.9800
C7 H7B 0.9800
C7 H7C 0.9800
C24 C23 1.522(3)
C24 H24A 0.9800
C24 H24B 0.9800
C24 H24C 0.9800
C25 C23 1.548(3)
C25 H25A 0.9800
C25 H25B 0.9800
C25 H25C 0.9800
C10 C12 1.528(3)
C10 C11 1.530(3)
C10 C13 1.531(3)
C10 C1 1.533(3)
C23 C26 1.520(3)
C23 C14 1.520(3)
C11 H11A 0.9800
C11 H11B 0.9800
C11 H11C 0.9800
C1 C5 1.402(3)
C1 C2 1.418(3)
C6 C4 1.521(3)
C6 C9 1.529(3)
C6 C8 1.536(3)
C12 H12A 0.9800
C12 H12B 0.9800
C12 H12C 0.9800
C20 C19 1.526(4)
C20 H20A 0.9800
C20 H20B 0.9800
C20 H20C 0.9800
C26 H26A 0.9800
C26 H26B 0.9800
C26 H26C 0.9800
C16 C17 1.409(3)
C16 C15 1.414(3)
C16 H16 0.9500
C14 C18 1.408(3)
C14 C15 1.413(3)
C13 H13A 0.9800
C13 H13B 0.9800
C13 H13C 0.9800
C2 C3 1.402(3)
C2 H2 0.9500
C3 C4 1.416(3)
C3 H3 0.9500
C15 H15 0.9500
C19 C17 1.526(3)
C19 C22 1.534(4)
C19 C21A 1.574(9)
C19 C21 1.579(6)
C8 H8A 0.9800
C8 H8B 0.9800
C8 H8C 0.9800
C4 C5 1.421(3)
C17 C18 1.407(3)
C18 H18 0.9500
C5 H5 0.9500
C9 H9A 0.9800
C9 H9B 0.9800
C9 H9C 0.9800
C21 H21A 0.9800
C21 H21B 0.9800
C21 H21C 0.9800
C21A H21D 0.9800
C21A H21E 0.9800
C21A H21F 0.9800
C22 H22A 0.9800
C22 H22B 0.9800
C22 H22C 0.9800

loop_
_geom_torsion_atom_site_label_1
_geom_torsion_atom_site_label_2
_geom_torsion_atom_site_label_3
_geom_torsion_atom_site_label_4
_geom_torsion
C12 C10 C1 C5 -87.0(3)
C11 C10 C1 C5 154.7(2)
C13 C10 C1 C5 31.0(3)
C12 C10 C1 C2 69.4(3)
C11 C10 C1 C2 -48.9(3)
C13 C10 C1 C2 -172.6(2)
C12 C10 C1 Zr1 165.99(17)
C11 C10 C1 Zr1 47.6(3)
C13 C10 C1 Zr1 -76.1(3)
C26 C23 C14 C18 -22.5(3)
C24 C23 C14 C18 -146.6(2)
C25 C23 C14 C18 95.6(3)
C26 C23 C14 C15 174.8(2)
C24 C23 C14 C15 50.8(3)
C25 C23 C14 C15 -67.1(3)
C26 C23 C14 Zr1 81.6(3)
C24 C23 C14 Zr1 -42.4(3)
C25 C23 C14 Zr1 -160.31(18)
C5 C1 C2 C3 2.4(3)
C10 C1 C2 C3 -157.7(2)
Zr1 C1 C2 C3 68.62(16)
C5 C1 C2 Zr1 -66.22(16)
C10 C1 C2 Zr1 133.7(2)
C1 C2 C3 C4 -1.8(3)
Zr1 C2 C3 C4 70.25(17)
C1 C2 C3 Zr1 -72.06(16)
C18 C14 C15 C16 -0.4(2)
C23 C14 C15 C16 165.2(2)
Zr1 C14 C15 C16 -68.15(15)
C18 C14 C15 Zr1 67.73(15)
C23 C14 C15 Zr1 -126.6(2)
C17 C16 C15 C14 -0.8(3)
Zr1 C16 C15 C14 71.11(15)
C17 C16 C15 Zr1 -71.96(16)
C2 C3 C4 C5 0.5(3)
Zr1 C3 C4 C5 67.93(16)
C2 C3 C4 C6 165.1(2)
Zr1 C3 C4 C6 -127.4(2)
C2 C3 C4 Zr1 -67.46(16)
C9 C6 C4 C3 44.7(3)
C7 C6 C4 C3 -74.2(3)
C8 C6 C4 C3 168.2(2)
C9 C6 C4 C5 -153.8(2)
C7 C6 C4 C5 87.3(3)
C8 C6 C4 C5 -30.2(3)
C9 C6 C4 Zr1 -50.3(3)
C7 C6 C4 Zr1 -169.17(17)
C8 C6 C4 Zr1 73.3(3)
C15 C16 C17 C18 1.8(2)
Zr1 C16 C17 C18 -66.34(16)
C15 C16 C17 C19 -159.9(2)
Zr1 C16 C17 C19 132.0(2)
C15 C16 C17 Zr1 68.10(15)
C20 C19 C17 C18 159.3(2)
C22 C19 C17 C18 35.9(4)
C21A C19 C17 C18 -96.0(4)
C21 C19 C17 C18 -71.4(4)
C20 C19 C17 C16 -42.7(3)
C22 C19 C17 C16 -166.0(2)
C21A C19 C17 C16 62.0(4)
C21 C19 C17 C16 86.6(4)
C20 C19 C17 Zr1 52.8(4)
C22 C19 C17 Zr1 -70.6(4)
C21A C19 C17 Zr1 157.5(4)
C21 C19 C17 Zr1 -178.0(3)
C16 C17 C18 C14 -2.1(3)
C19 C17 C18 C14 159.3(2)
Zr1 C17 C18 C14 -64.59(16)
C16 C17 C18 Zr1 62.52(15)
C19 C17 C18 Zr1 -136.1(2)
C15 C14 C18 C17 1.6(2)
C23 C14 C18 C17 -163.8(2)
Zr1 C14 C18 C17 65.19(16)
C15 C14 C18 Zr1 -63.63(15)
C23 C14 C18 Zr1 131.0(2)
C2 C1 C5 C4 -2.1(3)
C10 C1 C5 C4 157.9(2)
Zr1 C1 C5 C4 -64.43(17)
C2 C1 C5 Zr1 62.29(15)
C10 C1 C5 Zr1 -137.7(2)
C3 C4 C5 C1 1.1(3)
C6 C4 C5 C1 -163.6(2)
Zr1 C4 C5 C1 65.21(17)
C3 C4 C5 Zr1 -64.15(16)
C6 C4 C5 Zr1 131.2(2)
